data_7718408
loop_
_publ_author_name
'Baranov, Andrey Yu'
'Doronina, Evgeniya P.'
'Bagryanskaya, Irina Yu'
'Metlina, Daria A.'
'Rakhmanova, Mariana I.'
'Taydakov, Ilya V.'
'Artem'ev, Alexander V.'

_publ_section_title
;
 Brightly emissive octahedral Cu<sub>4</sub>X<sub>4</sub> clusters showing
 polymorphic-dependent and mechanochromic phosphorescence.
;
_journal_issue 17
_journal_name_full 'Dalton transactions (Cambridge, England : 2003)'
_journal_page_first 7014
_journal_page_last 7022
_journal_paper_doi 10.1039/d5dt00103j
_journal_volume 54
_journal_year 2025
_chemical_formula_moiety 'C26 H44 Cl4 Cu4 N2 P2'
_chemical_formula_sum 'C26 H44 Cl4 Cu4 N2 P2'
_chemical_formula_weight 842.53
_chemical_name_systematic
;
 copper chloride complex with bis(t-butyl)(2-pyridyl)phosphine
;
_space_group_crystal_system monoclinic
_space_group_IT_number 14
_space_group_name_Hall '-P 2yn'
_space_group_name_H-M_alt 'P 1 21/n 1'
_atom_sites_solution_hydrogens geom
_audit_creation_method SHELXL-2018/3
_audit_update_record
;
2025-02-25 deposited with the CCDC.	2025-03-25 downloaded from the CCDC.
;
_cell_angle_alpha 90
_cell_angle_beta 95.561(2)
_cell_angle_gamma 90
_cell_formula_units_Z 2
_cell_length_a 10.1356(4)
_cell_length_b 13.5700(7)
_cell_length_c 13.0105(6)
_cell_measurement_reflns_used 6711
_cell_measurement_temperature 296(2)
_cell_measurement_theta_max 27.51
_cell_measurement_theta_min 2.17
_cell_volume 1781.04(14)
_computing_cell_refinement 'Bruker SAINT'
_computing_data_collection 'Bruker APEX2'
_computing_data_reduction 'Bruker SAINT'
_computing_molecular_graphics 'Bruker SHELXTL'
_computing_publication_material 'Bruker SHELXTL'
_computing_structure_refinement 'SHELXL-2018/3 (Sheldrick, 2018)'
_computing_structure_solution 'SHELXT 2014/5 (Sheldrick, 2014)'
_diffrn_ambient_temperature 296(2)
_diffrn_measured_fraction_theta_full 0.999
_diffrn_measured_fraction_theta_max 0.958
_diffrn_measurement_device_type 'Bruker APEX-II CCD'
_diffrn_measurement_method '\f and \w scans'
_diffrn_radiation_type MoK\a
_diffrn_radiation_wavelength 0.71073
_diffrn_reflns_av_R_equivalents 0.0603
_diffrn_reflns_av_unetI/netI 0.0508
_diffrn_reflns_Laue_measured_fraction_full 0.999
_diffrn_reflns_Laue_measured_fraction_max 0.958
_diffrn_reflns_limit_h_max 12
_diffrn_reflns_limit_h_min -13
_diffrn_reflns_limit_k_max 17
_diffrn_reflns_limit_k_min -17
_diffrn_reflns_limit_l_max 16
_diffrn_reflns_limit_l_min -15
_diffrn_reflns_number 18777
_diffrn_reflns_point_group_measured_fraction_full 0.999
_diffrn_reflns_point_group_measured_fraction_max 0.958
_diffrn_reflns_theta_full 25.242
_diffrn_reflns_theta_max 27.644
_diffrn_reflns_theta_min 2.516
_diffrn_source 'sealed tube'
_exptl_absorpt_coefficient_mu 2.764
_exptl_absorpt_correction_T_max 0.7456
_exptl_absorpt_correction_T_min 0.5706
_exptl_absorpt_correction_type multi-scan
_exptl_absorpt_process_details SADABS
_exptl_crystal_colour yellow
_exptl_crystal_density_diffrn 1.571
_exptl_crystal_density_method 'not measured'
_exptl_crystal_description prism
_exptl_crystal_F_000 856
_exptl_crystal_size_max 0.350
_exptl_crystal_size_mid 0.200
_exptl_crystal_size_min 0.150
_refine_diff_density_max 0.641
_refine_diff_density_min -0.315
_refine_diff_density_rms 0.067
_refine_ls_extinction_method none
_refine_ls_goodness_of_fit_ref 1.012
_refine_ls_hydrogen_treatment constr
_refine_ls_matrix_type full
_refine_ls_number_parameters 198
_refine_ls_number_reflns 3976
_refine_ls_number_restraints 0
_refine_ls_restrained_S_all 1.012
_refine_ls_R_factor_all 0.0656
_refine_ls_R_factor_gt 0.0420
_refine_ls_shift/su_max 0.039
_refine_ls_shift/su_mean 0.002
_refine_ls_structure_factor_coef Fsqd
_refine_ls_weighting_details 'w=1/[\s^2^(Fo^2^)+(0.0443P)^2^+1.2149P] where P=(Fo^2^+2Fc^2^)/3'
_refine_ls_weighting_scheme calc
_refine_ls_wR_factor_gt 0.0993
_refine_ls_wR_factor_ref 0.1078
_reflns_Friedel_coverage 0.000
_reflns_number_gt 2938
_reflns_number_total 3976
_reflns_threshold_expression 'I > 2\s(I)'
_cod_data_source_file d5dt00103j2.cif
_cod_data_source_block 1_mra6f
_cod_depositor_comments 'Adding full bibliography for 7718408--7718415.cif.'
_cod_original_sg_symbol_H-M 'P 21/n'
_cod_database_code 7718408
_shelx_shelxl_version_number 2018/3
_shelx_space_group_comment
;
The symmetry employed for this shelxl refinement is uniquely defined
by the following loop, which should always be used as a source of
symmetry information in preference to the above space-group names.
They are only intended as comments.
;
_shelx_estimated_absorpt_t_min 0.445
_shelx_estimated_absorpt_t_max 0.682

loop_
_space_group_symop_operation_xyz
'x, y, z'
'-x+1/2, y+1/2, -z+1/2'
'-x, -y, -z'
'x-1/2, -y-1/2, z-1/2'

loop_
_atom_site_label
_atom_site_type_symbol
_atom_site_fract_x
_atom_site_fract_y
_atom_site_fract_z
_atom_site_U_iso_or_equiv
_atom_site_adp_type
_atom_site_occupancy
_atom_site_site_symmetry_order
_atom_site_calc_flag
_atom_site_refinement_flags_posn
_atom_site_refinement_flags_adp
_atom_site_refinement_flags_occupancy
_atom_site_disorder_assembly
_atom_site_disorder_group
Cu1 Cu 0.3943(5) 0.4102(5) 0.3958(7) 0.0469(8) Uani 0.59(3) 1 d . . P A 1
Cu1' Cu 0.4094(11) 0.3929(9) 0.4200(11) 0.0530(13) Uani 0.41(3) 1 d . . P A 2
Cu2 Cu 0.3458(6) 0.5424(8) 0.5441(6) 0.0684(14) Uani 0.54(2) 1 d . . P A 1
Cu2' Cu 0.3696(4) 0.5139(3) 0.5747(6) 0.0486(9) Uani 0.46(2) 1 d . . P A 2
Cl1 Cl 0.20998(7) 0.40854(6) 0.48329(7) 0.0519(2) Uani 1 1 d . . . . .
Cl2 Cl 0.44449(8) 0.58714(5) 0.40097(6) 0.0462(2) Uani 1 1 d . . . . .
P1 P 0.47919(7) 0.30741(6) 0.29062(7) 0.0404(2) Uani 1 1 d . . . . .
N1 N 0.7248(2) 0.37904(18) 0.3517(2) 0.0427(6) Uani 1 1 d . . . . .
C13 C 0.6608(3) 0.3131(2) 0.2875(3) 0.0452(7) Uani 1 1 d . . . . .
C1 C 0.8572(3) 0.3845(3) 0.3552(3) 0.0540(8) Uani 1 1 d . . . . .
H1 H 0.901195 0.429795 0.399949 0.065 Uiso 1 1 calc R U . . .
C2 C 0.9312(4) 0.3265(3) 0.2961(4) 0.0698(11) Uani 1 1 d . . . . .
H2 H 1.023154 0.331417 0.301257 0.084 Uiso 1 1 calc R U . . .
C3 C 0.8660(4) 0.2620(3) 0.2299(4) 0.0879(15) Uani 1 1 d . . . . .
H22 H 0.913160 0.222722 0.187612 0.105 Uiso 1 1 calc R U . . .
C4 C 0.7304(4) 0.2544(3) 0.2252(4) 0.0728(12) Uani 1 1 d . . . . .
H21 H 0.685702 0.209776 0.180026 0.087 Uiso 1 1 calc R U . . .
C5 C 0.4115(4) 0.3461(3) 0.1588(3) 0.0693(11) Uani 1 1 d . . . . .
C6 C 0.4316(8) 0.2762(6) 0.0696(4) 0.161(4) Uani 1 1 d . . . . .
H4 H 0.524024 0.273574 0.059289 0.241 Uiso 1 1 calc R U . . .
H5 H 0.382068 0.299713 0.007824 0.241 Uiso 1 1 calc R U . . .
H3 H 0.401269 0.211521 0.085666 0.241 Uiso 1 1 calc R U . . .
C7 C 0.4744(6) 0.4462(5) 0.1420(4) 0.1107(19) Uani 1 1 d . . . . .
H8 H 0.462214 0.488510 0.199455 0.166 Uiso 1 1 calc R U . . .
H6 H 0.433035 0.475322 0.079704 0.166 Uiso 1 1 calc R U . . .
H7 H 0.567410 0.437914 0.136116 0.166 Uiso 1 1 calc R U . . .
C8 C 0.2616(4) 0.3621(4) 0.1613(4) 0.0970(16) Uani 1 1 d . . . . .
H10 H 0.246363 0.403318 0.219000 0.146 Uiso 1 1 calc R U . . .
H9 H 0.218769 0.299698 0.168129 0.146 Uiso 1 1 calc R U . . .
H11 H 0.226171 0.393405 0.098453 0.146 Uiso 1 1 calc R U . . .
C9 C 0.4448(4) 0.1753(2) 0.3226(4) 0.0650(11) Uani 1 1 d . . . . .
C10 C 0.4757(7) 0.0962(4) 0.2464(7) 0.150(3) Uani 1 1 d . . . . .
H14 H 0.568729 0.097070 0.238102 0.225 Uiso 1 1 calc R U . . .
H13 H 0.426090 0.108516 0.181029 0.225 Uiso 1 1 calc R U . . .
H12 H 0.451756 0.032915 0.271876 0.225 Uiso 1 1 calc R U . . .
C11 C 0.5225(6) 0.1582(4) 0.4252(5) 0.126(3) Uani 1 1 d . . . . .
H17 H 0.502224 0.208938 0.472568 0.190 Uiso 1 1 calc R U . . .
H15 H 0.615550 0.159453 0.416830 0.190 Uiso 1 1 calc R U . . .
H16 H 0.499437 0.095128 0.451789 0.190 Uiso 1 1 calc R U . . .
C12 C 0.2968(4) 0.1680(3) 0.3386(4) 0.0897(15) Uani 1 1 d . . . . .
H19 H 0.275305 0.216691 0.387847 0.135 Uiso 1 1 calc R U . . .
H18 H 0.277931 0.103552 0.363768 0.135 Uiso 1 1 calc R U . . .
H20 H 0.244618 0.179309 0.274030 0.135 Uiso 1 1 calc R U . . .

loop_
_atom_site_aniso_label
_atom_site_aniso_U_11
_atom_site_aniso_U_22
_atom_site_aniso_U_33
_atom_site_aniso_U_23
_atom_site_aniso_U_13
_atom_site_aniso_U_12
Cu1 0.0452(9) 0.0484(13) 0.0497(17) -0.0158(10) 0.0172(10) -0.0027(7)
Cu1' 0.0528(19) 0.056(2) 0.053(3) -0.0171(19) 0.0231(19) -0.0059(16)
Cu2 0.0625(12) 0.080(3) 0.0656(19) -0.039(2) 0.0222(13) -0.0182(16)
Cu2' 0.0423(10) 0.0459(12) 0.0590(17) -0.0219(10) 0.0116(9) -0.0066(7)
Cl1 0.0359(4) 0.0599(5) 0.0621(5) -0.0193(4) 0.0158(4) -0.0175(3)
Cl2 0.0482(4) 0.0410(4) 0.0504(5) 0.0108(3) 0.0102(3) 0.0026(3)
P1 0.0367(4) 0.0402(4) 0.0443(5) -0.0161(3) 0.0040(3) 0.0006(3)
N1 0.0425(14) 0.0446(13) 0.0425(15) -0.0091(11) 0.0116(11) -0.0065(11)
C13 0.0409(16) 0.0447(16) 0.051(2) -0.0144(14) 0.0107(14) 0.0014(12)
C1 0.0439(18) 0.063(2) 0.055(2) -0.0048(17) 0.0055(16) -0.0097(15)
C2 0.0419(19) 0.075(3) 0.095(3) -0.009(2) 0.020(2) 0.0018(17)
C3 0.061(2) 0.086(3) 0.122(4) -0.044(3) 0.038(3) 0.015(2)
C4 0.059(2) 0.070(2) 0.092(3) -0.044(2) 0.019(2) 0.0038(18)
C5 0.070(3) 0.090(3) 0.046(2) -0.017(2) -0.0018(19) 0.022(2)
C6 0.203(7) 0.217(8) 0.055(3) -0.058(4) -0.029(4) 0.114(6)
C7 0.106(4) 0.152(5) 0.074(4) 0.051(4) 0.012(3) 0.008(4)
C8 0.070(3) 0.118(4) 0.098(4) -0.001(3) -0.022(3) 0.027(3)
C9 0.059(2) 0.0405(17) 0.095(3) -0.0157(18) 0.002(2) -0.0057(15)
C10 0.174(6) 0.055(3) 0.237(9) -0.060(4) 0.100(6) -0.023(3)
C11 0.122(5) 0.087(4) 0.159(6) 0.063(4) -0.045(4) -0.027(3)
C12 0.071(3) 0.069(3) 0.131(5) -0.014(3) 0.018(3) -0.026(2)

loop_
_atom_type_symbol
_atom_type_description
_atom_type_scat_dispersion_real
_atom_type_scat_dispersion_imag
_atom_type_scat_source
C C 0.0033 0.0016 'International Tables Vol C Tables 4.2.6.8 and 6.1.1.4'
H H 0.0000 0.0000 'International Tables Vol C Tables 4.2.6.8 and 6.1.1.4'
N N 0.0061 0.0033 'International Tables Vol C Tables 4.2.6.8 and 6.1.1.4'
P P 0.1023 0.0942 'International Tables Vol C Tables 4.2.6.8 and 6.1.1.4'
Cl Cl 0.1484 0.1585 'International Tables Vol C Tables 4.2.6.8 and 6.1.1.4'
Cu Cu 0.3201 1.2651 'International Tables Vol C Tables 4.2.6.8 and 6.1.1.4'

loop_
_geom_angle_atom_site_label_1
_geom_angle_atom_site_label_2
_geom_angle_atom_site_label_3
_geom_angle
_geom_angle_site_symmetry_1
_geom_angle_site_symmetry_3
_geom_angle_publ_flag
P1 Cu1 Cl1 134.2(3) . . ?
P1 Cu1 Cl2 123.2(3) . . ?
Cl1 Cu1 Cl2 100.02(18) . . ?
P1 Cu1 Cu2 167.2(3) . . ?
Cl1 Cu1 Cu2 55.82(13) . . ?
Cl2 Cu1 Cu2 52.0(2) . . ?
P1 Cu1 Cu2 84.42(18) . 3_666 ?
Cl1 Cu1 Cu2 132.0(3) . 3_666 ?
Cl2 Cu1 Cu2 64.7(3) . 3_666 ?
Cu2 Cu1 Cu2 83.0(2) . 3_666 ?
P1 Cu1' Cl1 133.4(4) . . ?
P1 Cu1' Cl2 121.9(6) . 3_666 ?
Cl1 Cu1' Cl2 96.5(4) . 3_666 ?
P1 Cu1' Cu2' 86.3(3) . 3_666 ?
Cl1 Cu1' Cu2' 138.7(4) . 3_666 ?
Cl2 Cu1' Cu2' 60.9(3) 3_666 3_666 ?
P1 Cu1' Cu2' 169.0(4) . . ?
Cl1 Cu1' Cu2' 57.39(18) . . ?
Cl2 Cu1' Cu2' 52.0(3) 3_666 . ?
Cu2' Cu1' Cu2' 82.6(3) 3_666 . ?
N1 Cu2 Cl2 130.8(5) 3_666 . ?
N1 Cu2 Cl1 114.68(14) 3_666 . ?
Cl2 Cu2 Cl1 102.60(16) . . ?
N1 Cu2 Cu1 167.41(18) 3_666 . ?
Cl2 Cu2 Cu1 58.08(18) . . ?
Cl1 Cu2 Cu1 52.77(13) . . ?
N1 Cu2 Cu1 94.72(19) 3_666 3_666 ?
Cl2 Cu2 Cu1 71.7(2) . 3_666 ?
Cl1 Cu2 Cu1 141.6(5) . 3_666 ?
Cu1 Cu2 Cu1 97.0(2) . 3_666 ?
N1 Cu2' Cl2 140.4(3) 3_666 3_666 ?
N1 Cu2' Cl1 109.61(18) 3_666 . ?
Cl2 Cu2' Cl1 102.43(12) 3_666 . ?
N1 Cu2' Cu1' 94.9(2) 3_666 3_666 ?
Cl2 Cu2' Cu1' 66.0(4) 3_666 3_666 ?
Cl1 Cu2' Cu1' 148.8(3) . 3_666 ?
N1 Cu2' Cl2 108.8(3) 3_666 . ?
Cl2 Cu2' Cl2 92.41(11) 3_666 . ?
Cl1 Cu2' Cl2 92.1(2) . . ?
Cu1' Cu2' Cl2 61.1(4) 3_666 . ?
N1 Cu2' Cu1' 155.8(5) 3_666 . ?
Cl2 Cu2' Cu1' 63.8(4) 3_666 . ?
Cl1 Cu2' Cu1' 53.0(2) . . ?
Cu1' Cu2' Cu1' 97.4(3) 3_666 . ?
Cl2 Cu2' Cu1' 60.5(3) . . ?
Cu1 Cl1 Cu2 71.41(14) . . ?
Cu1' Cl1 Cu2' 69.6(2) . . ?
Cu2 Cl2 Cu2' 98.37(16) . 3_666 ?
Cu2 Cl2 Cu1' 64.0(2) . 3_666 ?
Cu2 Cl2 Cu1 69.9(2) . . ?
Cu2' Cl2 Cu2' 87.59(11) 3_666 . ?
Cu1' Cl2 Cu2' 58.0(2) 3_666 . ?
C13 P1 C5 104.33(18) . . ?
C13 P1 C9 104.56(16) . . ?
C5 P1 C9 114.4(2) . . ?
C13 P1 Cu1 116.13(17) . . ?
C5 P1 Cu1 105.3(3) . . ?
C9 P1 Cu1 112.1(3) . . ?
C13 P1 Cu1' 112.8(3) . . ?
C5 P1 Cu1' 115.9(5) . . ?
C9 P1 Cu1' 104.6(4) . . ?
C1 N1 C13 118.5(3) . . ?
C1 N1 Cu2 112.8(3) . 3_666 ?
C13 N1 Cu2 128.1(2) . 3_666 ?
C1 N1 Cu2' 117.5(2) . 3_666 ?
C13 N1 Cu2' 123.2(2) . 3_666 ?
Cu2 N1 Cu2' 16.88(19) 3_666 3_666 ?
N1 C13 C4 120.4(3) . . ?
N1 C13 P1 115.8(2) . . ?
C4 C13 P1 123.8(3) . . ?
N1 C1 C2 123.3(3) . . ?
N1 C1 H1 118.4 . . ?
C2 C1 H1 118.4 . . ?
C3 C2 C1 117.9(3) . . ?
C3 C2 H2 121.1 . . ?
C1 C2 H2 121.1 . . ?
C2 C3 C4 120.1(3) . . ?
C2 C3 H22 120.0 . . ?
C4 C3 H22 120.0 . . ?
C3 C4 C13 119.8(4) . . ?
C3 C4 H21 120.1 . . ?
C13 C4 H21 120.1 . . ?
C7 C5 C6 110.8(5) . . ?
C7 C5 C8 107.7(4) . . ?
C6 C5 C8 108.0(4) . . ?
C7 C5 P1 105.2(3) . . ?
C6 C5 P1 117.5(3) . . ?
C8 C5 P1 107.3(3) . . ?
C5 C6 H4 109.5 . . ?
C5 C6 H5 109.5 . . ?
H4 C6 H5 109.5 . . ?
C5 C6 H3 109.5 . . ?
H4 C6 H3 109.5 . . ?
H5 C6 H3 109.5 . . ?
C5 C7 H8 109.5 . . ?
C5 C7 H6 109.5 . . ?
H8 C7 H6 109.5 . . ?
C5 C7 H7 109.5 . . ?
H8 C7 H7 109.5 . . ?
H6 C7 H7 109.5 . . ?
C5 C8 H10 109.5 . . ?
C5 C8 H9 109.5 . . ?
H10 C8 H9 109.5 . . ?
C5 C8 H11 109.5 . . ?
H10 C8 H11 109.5 . . ?
H9 C8 H11 109.5 . . ?
C11 C9 C10 110.4(5) . . ?
C11 C9 C12 107.8(4) . . ?
C10 C9 C12 108.0(4) . . ?
C11 C9 P1 104.6(3) . . ?
C10 C9 P1 118.4(4) . . ?
C12 C9 P1 107.2(3) . . ?
C9 C10 H14 109.5 . . ?
C9 C10 H13 109.5 . . ?
H14 C10 H13 109.5 . . ?
C9 C10 H12 109.5 . . ?
H14 C10 H12 109.5 . . ?
H13 C10 H12 109.5 . . ?
C9 C11 H17 109.5 . . ?
C9 C11 H15 109.5 . . ?
H17 C11 H15 109.5 . . ?
C9 C11 H16 109.5 . . ?
H17 C11 H16 109.5 . . ?
H15 C11 H16 109.5 . . ?
C9 C12 H19 109.5 . . ?
C9 C12 H18 109.5 . . ?
H19 C12 H18 109.5 . . ?
C9 C12 H20 109.5 . . ?
H19 C12 H20 109.5 . . ?
H18 C12 H20 109.5 . . ?

loop_
_geom_bond_atom_site_label_1
_geom_bond_atom_site_label_2
_geom_bond_distance
_geom_bond_site_symmetry_2
_geom_bond_publ_flag
Cu1 P1 2.188(5) . ?
Cu1 Cl1 2.280(6) . ?
Cu1 Cl2 2.454(6) . ?
Cu1 Cu2 2.714(6) . ?
Cu1 Cu2 2.750(8) 3_666 ?
Cu1' P1 2.217(7) . ?
Cu1' Cl1 2.265(8) . ?
Cu1' Cl2 2.650(15) 3_666 ?
Cu1' Cu2' 2.567(8) 3_666 ?
Cu1' Cu2' 2.658(8) . ?
Cu2 N1 1.917(4) 3_666 ?
Cu2 Cl2 2.279(7) . ?
Cu2 Cl1 2.369(3) . ?
Cu2' N1 2.030(4) 3_666 ?
Cu2' Cl2 2.327(6) 3_666 ?
Cu2' Cl1 2.389(4) . ?
Cu2' Cl2 2.646(7) . ?
P1 C13 1.847(3) . ?
P1 C5 1.859(4) . ?
P1 C9 1.881(4) . ?
N1 C1 1.341(4) . ?
N1 C13 1.347(4) . ?
C13 C4 1.379(4) . ?
C1 C2 1.373(5) . ?
C1 H1 0.9300 . ?
C2 C3 1.355(6) . ?
C2 H2 0.9300 . ?
C3 C4 1.374(5) . ?
C3 H22 0.9300 . ?
C4 H21 0.9300 . ?
C5 C7 1.526(7) . ?
C5 C6 1.527(6) . ?
C5 C8 1.539(6) . ?
C6 H4 0.9600 . ?
C6 H5 0.9600 . ?
C6 H3 0.9600 . ?
C7 H8 0.9600 . ?
C7 H6 0.9600 . ?
C7 H7 0.9600 . ?
C8 H10 0.9600 . ?
C8 H9 0.9600 . ?
C8 H11 0.9600 . ?
C9 C11 1.501(7) . ?
C9 C10 1.514(6) . ?
C9 C12 1.537(5) . ?
C10 H14 0.9600 . ?
C10 H13 0.9600 . ?
C10 H12 0.9600 . ?
C11 H17 0.9600 . ?
C11 H15 0.9600 . ?
C11 H16 0.9600 . ?
C12 H19 0.9600 . ?
C12 H18 0.9600 . ?
C12 H20 0.9600 . ?

loop_
_geom_torsion_atom_site_label_1
_geom_torsion_atom_site_label_2
_geom_torsion_atom_site_label_3
_geom_torsion_atom_site_label_4
_geom_torsion
_geom_torsion_site_symmetry_1
_geom_torsion_site_symmetry_2
_geom_torsion_site_symmetry_3
_geom_torsion_site_symmetry_4
_geom_torsion_publ_flag
C1 N1 C13 C4 -1.5(5) . . . . ?
Cu2 N1 C13 C4 -172.3(6) 3_666 . . . ?
Cu2' N1 C13 C4 167.8(4) 3_666 . . . ?
C1 N1 C13 P1 178.0(3) . . . . ?
Cu2 N1 C13 P1 7.2(6) 3_666 . . . ?
Cu2' N1 C13 P1 -12.7(4) 3_666 . . . ?
C5 P1 C13 N1 116.5(3) . . . . ?
C9 P1 C13 N1 -123.0(3) . . . . ?
Cu1 P1 C13 N1 1.1(4) . . . . ?
Cu1' P1 C13 N1 -10.1(6) . . . . ?
C5 P1 C13 C4 -64.0(4) . . . . ?
C9 P1 C13 C4 56.5(4) . . . . ?
Cu1 P1 C13 C4 -179.4(4) . . . . ?
Cu1' P1 C13 C4 169.5(6) . . . . ?
C13 N1 C1 C2 0.4(5) . . . . ?
Cu2 N1 C1 C2 172.6(5) 3_666 . . . ?
Cu2' N1 C1 C2 -169.5(4) 3_666 . . . ?
N1 C1 C2 C3 1.1(7) . . . . ?
C1 C2 C3 C4 -1.5(8) . . . . ?
C2 C3 C4 C13 0.4(8) . . . . ?
N1 C13 C4 C3 1.2(7) . . . . ?
P1 C13 C4 C3 -178.4(4) . . . . ?
C13 P1 C5 C7 -55.0(3) . . . . ?
C9 P1 C5 C7 -168.7(3) . . . . ?
Cu1 P1 C5 C7 67.7(4) . . . . ?
Cu1' P1 C5 C7 69.6(4) . . . . ?
C13 P1 C5 C6 68.8(5) . . . . ?
C9 P1 C5 C6 -44.8(5) . . . . ?
Cu1 P1 C5 C6 -168.5(5) . . . . ?
Cu1' P1 C5 C6 -166.6(5) . . . . ?
C13 P1 C5 C8 -169.5(3) . . . . ?
C9 P1 C5 C8 76.9(3) . . . . ?
Cu1 P1 C5 C8 -46.7(4) . . . . ?
Cu1' P1 C5 C8 -44.9(4) . . . . ?
C13 P1 C9 C11 59.5(4) . . . . ?
C5 P1 C9 C11 172.9(4) . . . . ?
Cu1 P1 C9 C11 -67.2(4) . . . . ?
Cu1' P1 C9 C11 -59.3(5) . . . . ?
C13 P1 C9 C10 -63.9(5) . . . . ?
C5 P1 C9 C10 49.6(5) . . . . ?
Cu1 P1 C9 C10 169.4(5) . . . . ?
Cu1' P1 C9 C10 177.4(6) . . . . ?
C13 P1 C9 C12 173.7(3) . . . . ?
C5 P1 C9 C12 -72.8(4) . . . . ?
Cu1 P1 C9 C12 47.0(4) . . . . ?
Cu1' P1 C9 C12 55.0(5) . . . . ?
